data_2022320
loop_
_publ_author_name
'McKee, Vickie'
'Kose, Muhammet'

_publ_section_title
;
 Manganese(II) complexes derived from acyclic ligands having flexible
 alcohol arms: structural chracterization and SOD and catalase mimetic
 studies
;
_journal_coeditor_code JX3060
_journal_issue 2
_journal_name_full 'Acta Crystallographica Section C'
_journal_page_first 100
_journal_page_last 110
_journal_paper_doi 10.1107/S2053229621000395
_journal_volume 77
_journal_year 2021
_chemical_formula_iupac '[Mn (N C S)2 (C15 H23 N3 O2)], C3 H7 N O'
_chemical_formula_moiety 'C17 H23 Mn N5 O8 S2, C3 H7 N O'
_chemical_formula_sum 'C20 H30 Mn N6 O3 S2'
_chemical_formula_weight 521.56
_chemical_name_systematic
(Dimethylformamide){2,2'-dimethyl-2,2'-[(pyridine-2,6-diyl)bis(nitrilomethanylylidene)]bis(propan-1-ol)}dithiocyanatomanganese(II)
_space_group_crystal_system monoclinic
_space_group_IT_number 14
_space_group_name_Hall '-P 2ybc'
_space_group_name_H-M_alt 'P 1 21/c 1'
_atom_sites_solution_hydrogens mixed
_audit_creation_method SHELXL-2014/6
_cell_angle_alpha 90
_cell_angle_beta 91.7310(10)
_cell_angle_gamma 90
_cell_formula_units_Z 4
_cell_length_a 8.5916(4)
_cell_length_b 8.2974(4)
_cell_length_c 35.1501(18)
_cell_measurement_reflns_used 6505
_cell_measurement_temperature 150(2)
_cell_measurement_theta_max 26.34
_cell_measurement_theta_min 2.37
_cell_volume 2504.6(2)
_computing_cell_refinement
;
SAINT (Bruker, 1998)
;
_computing_data_collection
;
APEX2 (Bruker, 1998)
;
_computing_data_reduction
;
SAINT (Bruker, 1998)
;
_computing_molecular_graphics
;
SHELXTL (Sheldrick, 2008)
;
_computing_publication_material
;
SHELXTL (Sheldrick, 2008)
;
_computing_structure_refinement
;
SHELXL2014 (Sheldrick, 2015)
;
_computing_structure_solution
;
SHELXS97 (Sheldrick, 2008)
;
_diffrn_ambient_temperature 150(2)
_diffrn_measured_fraction_theta_full 1.000
_diffrn_measured_fraction_theta_max 1.000
_diffrn_measurement_device_type 'Bruker APEXII CCD'
_diffrn_measurement_method '\f and \w scans'
_diffrn_radiation_type MoK\a
_diffrn_radiation_wavelength 0.71073
_diffrn_reflns_av_R_equivalents 0.0307
_diffrn_reflns_av_unetI/netI 0.0255
_diffrn_reflns_limit_h_max 10
_diffrn_reflns_limit_h_min -10
_diffrn_reflns_limit_k_max 10
_diffrn_reflns_limit_k_min -10
_diffrn_reflns_limit_l_max 43
_diffrn_reflns_limit_l_min -43
_diffrn_reflns_number 21498
_diffrn_reflns_theta_full 25.242
_diffrn_reflns_theta_max 26.409
_diffrn_reflns_theta_min 1.159
_exptl_absorpt_coefficient_mu 0.726
_exptl_absorpt_correction_T_max 0.7457
_exptl_absorpt_correction_T_min 0.5092
_exptl_absorpt_correction_type multi-scan
_exptl_absorpt_process_details
;
(SADABS; Bruker, 2009)
;
_exptl_crystal_colour Yellow
_exptl_crystal_density_diffrn 1.383
_exptl_crystal_description block
_exptl_crystal_F_000 1092
_exptl_crystal_size_max 0.412
_exptl_crystal_size_mid 0.110
_exptl_crystal_size_min 0.065
_refine_diff_density_max 0.356
_refine_diff_density_min -0.450
_refine_ls_extinction_method none
_refine_ls_goodness_of_fit_ref 1.103
_refine_ls_hydrogen_treatment constr
_refine_ls_matrix_type full
_refine_ls_number_parameters 295
_refine_ls_number_reflns 5140
_refine_ls_number_restraints 0
_refine_ls_restrained_S_all 1.103
_refine_ls_R_factor_all 0.0398
_refine_ls_R_factor_gt 0.0298
_refine_ls_shift/su_max 0.006
_refine_ls_shift/su_mean 0.000
_refine_ls_structure_factor_coef Fsqd
_refine_ls_weighting_details 'w=1/[\s^2^(Fo^2^)+(0.0462P)^2^+0.6263P] where P=(Fo^2^+2Fc^2^)/3'
_refine_ls_weighting_scheme calc
_refine_ls_wR_factor_gt 0.0762
_refine_ls_wR_factor_ref 0.0884
_reflns_number_gt 4270
_reflns_number_total 5140
_reflns_threshold_expression 'I > 2\s(I)'
_cod_data_source_file jx3060sup1.cif
_cod_data_source_block 7
_cod_depositor_comments 'Adding full bibliography for 2022315--2022321.cif.'
_cod_original_sg_symbol_H-M 'P 21/c'
_cod_database_code 2022320
_cod_database_fobs_code 2022320
_shelx_space_group_comment
;
The symmetry employed for this shelxl refinement is uniquely defined
by the following loop, which should always be used as a source of
symmetry information in preference to the above space-group names.
They are only intended as comments.
;
_shelxl_version_number 2014/6

loop_
_space_group_symop_operation_xyz
'x, y, z'
'-x, y+1/2, -z+1/2'
'-x, -y, -z'
'x, -y-1/2, z-1/2'

loop_
_atom_site_type_symbol
_atom_site_label
_atom_site_fract_x
_atom_site_fract_y
_atom_site_fract_z
_atom_site_U_iso_or_equiv
_atom_site_adp_type
_atom_site_calc_flag
_atom_site_occupancy
_atom_site_disorder_assembly
_atom_site_disorder_group
Mn Mn1 0.52970(3) 0.19081(3) 0.11620(2) 0.01850(9) Uani d 1 . .
O O1 0.31572(17) 0.17639(17) 0.15275(4) 0.0323(3) Uani d 1 . .
H H1 0.2958 0.2383 0.1709 0.048 Uiso d 1 . .
C C1 0.2689(2) 0.0151(2) 0.16086(5) 0.0267(4) Uani d 1 . .
H H1A 0.1709 0.0159 0.1750 0.032 Uiso calc 1 . .
H H1B 0.3501 -0.0394 0.1768 0.032 Uiso calc 1 . .
C C2 0.2447(2) -0.0747(2) 0.12298(5) 0.0210(4) Uani d 1 . .
C C3 0.1031(2) -0.0060(2) 0.10099(6) 0.0277(4) Uani d 1 . .
H H3A 0.1213 0.1080 0.0953 0.041 Uiso calc 1 . .
H H3B 0.0106 -0.0163 0.1164 0.041 Uiso calc 1 . .
H H3C 0.0870 -0.0656 0.0771 0.041 Uiso calc 1 . .
C C4 0.2255(2) -0.2534(2) 0.13122(6) 0.0278(4) Uani d 1 . .
H H4A 0.2013 -0.3109 0.1074 0.042 Uiso calc 1 . .
H H4B 0.1405 -0.2686 0.1488 0.042 Uiso calc 1 . .
H H4C 0.3224 -0.2958 0.1427 0.042 Uiso calc 1 . .
N N1 0.38329(17) -0.03787(18) 0.10076(4) 0.0194(3) Uani d 1 . .
C C5 0.4263(2) -0.1262(2) 0.07351(5) 0.0202(4) Uani d 1 . .
H H5 0.3732 -0.2235 0.0673 0.024 Uiso calc 1 . .
C C6 0.5622(2) -0.0722(2) 0.05172(5) 0.0193(4) Uani d 1 . .
C C7 0.6162(2) -0.1522(2) 0.01997(5) 0.0226(4) Uani d 1 . .
H H7 0.5698 -0.2501 0.0114 0.027 Uiso calc 1 . .
C C8 0.7403(2) -0.0844(2) 0.00114(5) 0.0248(4) Uani d 1 . .
H H8 0.7804 -0.1364 -0.0206 0.030 Uiso calc 1 . .
C C9 0.8054(2) 0.0592(2) 0.01409(5) 0.0235(4) Uani d 1 . .
H H9 0.8882 0.1083 0.0010 0.028 Uiso calc 1 . .
C C10 0.7467(2) 0.1300(2) 0.04663(5) 0.0201(4) Uani d 1 . .
N N2 0.62709(17) 0.06449(18) 0.06469(4) 0.0194(3) Uani d 1 . .
C C11 0.8071(2) 0.2809(2) 0.06400(5) 0.0209(4) Uani d 1 . .
H H11 0.8896 0.3393 0.0530 0.025 Uiso calc 1 . .
N N3 0.74442(17) 0.32922(18) 0.09416(4) 0.0198(3) Uani d 1 . .
C C12 0.7961(2) 0.4758(2) 0.11478(5) 0.0219(4) Uani d 1 . .
C C13 0.9227(2) 0.4229(2) 0.14388(6) 0.0271(4) Uani d 1 . .
H H13A 0.8857 0.3297 0.1582 0.041 Uiso calc 1 . .
H H13B 0.9460 0.5118 0.1615 0.041 Uiso calc 1 . .
H H13C 1.0171 0.3934 0.1306 0.041 Uiso calc 1 . .
C C14 0.8520(2) 0.6095(2) 0.08892(6) 0.0294(4) Uani d 1 . .
H H14A 0.9520 0.5788 0.0784 0.044 Uiso calc 1 . .
H H14B 0.8648 0.7092 0.1036 0.044 Uiso calc 1 . .
H H14C 0.7752 0.6266 0.0681 0.044 Uiso calc 1 . .
C C15 0.6520(2) 0.5365(2) 0.13485(6) 0.0251(4) Uani d 1 . .
H H15A 0.6815 0.6243 0.1527 0.030 Uiso calc 1 . .
H H15B 0.5753 0.5795 0.1159 0.030 Uiso calc 1 . .
O O2 0.58495(15) 0.40528(15) 0.15524(4) 0.0247(3) Uani d 1 . .
H H2 0.5109 0.4338 0.1688 0.037 Uiso d 1 . .
N N4 0.6653(2) 0.0372(2) 0.15643(5) 0.0300(4) Uani d 1 . .
C C16 0.7516(2) -0.0394(2) 0.17439(5) 0.0237(4) Uani d 1 . .
S S1 0.87401(6) -0.14844(7) 0.20021(2) 0.03127(13) Uani d 1 . .
N N5 0.3880(2) 0.3497(2) 0.07900(5) 0.0296(4) Uani d 1 . .
C C17 0.3128(2) 0.4203(2) 0.05670(5) 0.0220(4) Uani d 1 . .
S S2 0.20409(7) 0.51625(7) 0.02506(2) 0.03647(15) Uani d 1 . .
O O3 0.32769(16) 0.43950(17) 0.19804(4) 0.0300(3) Uani d 1 . .
C C18 0.2566(2) 0.5365(2) 0.21790(5) 0.0255(4) Uani d 1 . .
H H18 0.1477 0.5209 0.2201 0.031 Uiso calc 1 . .
N N6 0.32046(19) 0.6601(2) 0.23625(4) 0.0258(4) Uani d 1 . .
C C19 0.4865(3) 0.6903(3) 0.23594(7) 0.0408(6) Uani d 1 . .
H H19A 0.5392 0.5971 0.2250 0.061 Uiso calc 1 . .
H H19B 0.5261 0.7081 0.2620 0.061 Uiso calc 1 . .
H H19C 0.5065 0.7861 0.2205 0.061 Uiso calc 1 . .
C C20 0.2261(3) 0.7694(3) 0.25868(6) 0.0339(5) Uani d 1 . .
H H20C 0.1190 0.7289 0.2592 0.051 Uiso calc 1 . .
H H20B 0.2264 0.8769 0.2472 0.051 Uiso calc 1 . .
H H20A 0.2696 0.7754 0.2847 0.051 Uiso calc 1 . .

loop_
_atom_site_aniso_label
_atom_site_aniso_U_11
_atom_site_aniso_U_22
_atom_site_aniso_U_33
_atom_site_aniso_U_12
_atom_site_aniso_U_13
_atom_site_aniso_U_23
Mn1 0.02080(15) 0.01883(15) 0.01586(15) -0.00245(11) 0.00077(10) -0.00177(11)
O1 0.0395(8) 0.0288(8) 0.0293(8) -0.0119(6) 0.0144(6) -0.0127(6)
C1 0.0292(10) 0.0302(11) 0.0210(10) -0.0097(8) 0.0050(8) -0.0021(8)
C2 0.0220(9) 0.0211(9) 0.0199(9) -0.0045(7) 0.0022(7) -0.0012(7)
C3 0.0233(10) 0.0315(11) 0.0282(10) -0.0011(8) 0.0010(8) 0.0011(9)
C4 0.0282(10) 0.0247(10) 0.0308(11) -0.0056(8) 0.0058(8) 0.0025(8)
N1 0.0211(8) 0.0213(8) 0.0156(7) -0.0017(6) -0.0006(6) 0.0019(6)
C5 0.0241(9) 0.0178(9) 0.0186(9) -0.0019(7) -0.0012(7) -0.0007(7)
C6 0.0225(9) 0.0175(9) 0.0178(9) 0.0022(7) -0.0017(7) 0.0016(7)
C7 0.0280(10) 0.0198(9) 0.0200(9) 0.0025(8) -0.0016(8) -0.0031(7)
C8 0.0291(10) 0.0279(10) 0.0176(9) 0.0056(8) 0.0033(8) -0.0038(8)
C9 0.0235(9) 0.0260(10) 0.0210(9) 0.0021(8) 0.0028(7) 0.0021(8)
C10 0.0194(9) 0.0230(9) 0.0177(9) 0.0023(7) -0.0003(7) 0.0009(7)
N2 0.0213(8) 0.0197(8) 0.0172(7) 0.0005(6) -0.0003(6) -0.0004(6)
C11 0.0201(9) 0.0217(9) 0.0209(9) -0.0015(7) 0.0008(7) 0.0031(7)
N3 0.0208(8) 0.0195(8) 0.0190(8) -0.0015(6) -0.0024(6) 0.0005(6)
C12 0.0240(9) 0.0198(9) 0.0217(9) -0.0045(7) -0.0013(7) -0.0022(7)
C13 0.0261(10) 0.0286(11) 0.0262(10) -0.0043(8) -0.0053(8) -0.0016(8)
C14 0.0326(11) 0.0259(10) 0.0295(11) -0.0083(9) -0.0006(9) 0.0013(9)
C15 0.0280(10) 0.0206(10) 0.0267(10) -0.0038(8) 0.0002(8) -0.0023(8)
O2 0.0265(7) 0.0249(7) 0.0231(7) -0.0031(6) 0.0055(5) -0.0039(6)
N4 0.0344(9) 0.0293(9) 0.0260(9) -0.0037(8) -0.0050(8) 0.0015(7)
C16 0.0274(10) 0.0237(10) 0.0201(9) -0.0055(8) 0.0035(8) -0.0043(8)
S1 0.0298(3) 0.0360(3) 0.0277(3) 0.0069(2) -0.0033(2) -0.0006(2)
N5 0.0307(9) 0.0286(9) 0.0293(9) 0.0013(7) -0.0043(7) -0.0006(7)
C17 0.0258(9) 0.0197(9) 0.0204(9) -0.0025(8) 0.0018(8) -0.0055(8)
S2 0.0513(3) 0.0315(3) 0.0260(3) 0.0125(3) -0.0100(2) -0.0012(2)
O3 0.0369(8) 0.0277(7) 0.0257(7) -0.0014(6) 0.0084(6) -0.0059(6)
C18 0.0296(10) 0.0290(10) 0.0179(9) -0.0002(8) 0.0017(8) 0.0019(8)
N6 0.0311(9) 0.0265(9) 0.0198(8) 0.0020(7) 0.0008(7) -0.0034(7)
C19 0.0338(12) 0.0406(13) 0.0478(14) -0.0036(10) -0.0035(10) -0.0091(11)
C20 0.0459(13) 0.0332(12) 0.0225(10) 0.0090(10) 0.0009(9) -0.0056(9)

loop_
_atom_type_symbol
_atom_type_description
_atom_type_scat_dispersion_real
_atom_type_scat_dispersion_imag
_atom_type_scat_source
C C 0.0033 0.0016 'International Tables Vol C Tables 4.2.6.8 and 6.1.1.4'
H H 0.0000 0.0000 'International Tables Vol C Tables 4.2.6.8 and 6.1.1.4'
N N 0.0061 0.0033 'International Tables Vol C Tables 4.2.6.8 and 6.1.1.4'
O O 0.0106 0.0060 'International Tables Vol C Tables 4.2.6.8 and 6.1.1.4'
S S 0.1246 0.1234 'International Tables Vol C Tables 4.2.6.8 and 6.1.1.4'
Mn Mn 0.3368 0.7283 'International Tables Vol C Tables 4.2.6.8 and 6.1.1.4'

loop_
_geom_angle_atom_site_label_1
_geom_angle_atom_site_label_2
_geom_angle_atom_site_label_3
_geom_angle_site_symmetry_1
_geom_angle_site_symmetry_3
_geom_angle
_geom_angle_publ_flag
N5 Mn1 N4 . . 176.70(7) ?
N5 Mn1 N2 . . 90.76(6) ?
N4 Mn1 N2 . . 92.53(6) ?
N5 Mn1 O1 . . 85.71(6) ?
N4 Mn1 O1 . . 91.59(6) ?
N2 Mn1 O1 . . 138.40(5) ?
N5 Mn1 O2 . . 89.50(6) ?
N4 Mn1 O2 . . 88.23(6) ?
N2 Mn1 O2 . . 139.60(5) ?
O1 Mn1 O2 . . 81.89(5) ?
N5 Mn1 N3 . . 86.34(6) ?
N4 Mn1 N3 . . 95.15(6) ?
N2 Mn1 N3 . . 69.37(5) ?
O1 Mn1 N3 . . 151.13(5) ?
O2 Mn1 N3 . . 70.33(5) ?
N5 Mn1 N1 . . 93.70(6) ?
N4 Mn1 N1 . . 87.12(6) ?
N2 Mn1 N1 . . 69.41(5) ?
O1 Mn1 N1 . . 69.48(5) ?
O2 Mn1 N1 . . 150.83(5) ?
N3 Mn1 N1 . . 138.78(5) ?
C1 O1 Mn1 . . 113.50(11) ?
O1 C1 C2 . . 108.26(15) ?
N1 C2 C4 . . 113.37(15) ?
N1 C2 C3 . . 107.27(15) ?
C4 C2 C3 . . 111.73(16) ?
N1 C2 C1 . . 105.57(14) ?
C4 C2 C1 . . 108.73(16) ?
C3 C2 C1 . . 109.99(16) ?
C5 N1 C2 . . 122.52(15) ?
C5 N1 Mn1 . . 118.56(12) ?
C2 N1 Mn1 . . 118.92(11) ?
N1 C5 C6 . . 117.79(16) ?
N2 C6 C7 . . 122.17(17) ?
N2 C6 C5 . . 113.95(15) ?
C7 C6 C5 . . 123.85(17) ?
C8 C7 C6 . . 117.95(17) ?
C9 C8 C7 . . 119.89(17) ?
C8 C9 C10 . . 118.62(17) ?
N2 C10 C9 . . 121.32(17) ?
N2 C10 C11 . . 114.35(15) ?
C9 C10 C11 . . 124.33(17) ?
C6 N2 C10 . . 120.01(15) ?
C6 N2 Mn1 . . 120.18(12) ?
C10 N2 Mn1 . . 119.78(12) ?
N3 C11 C10 . . 117.34(16) ?
C11 N3 C12 . . 122.76(16) ?
C11 N3 Mn1 . . 118.92(12) ?
C12 N3 Mn1 . . 118.22(11) ?
N3 C12 C14 . . 113.76(15) ?
N3 C12 C15 . . 105.21(14) ?
C14 C12 C15 . . 108.05(16) ?
N3 C12 C13 . . 106.75(15) ?
C14 C12 C13 . . 112.13(16) ?
C15 C12 C13 . . 110.74(16) ?
O2 C15 C12 . . 108.88(15) ?
C15 O2 Mn1 . . 111.71(10) ?
C16 N4 Mn1 . . 171.26(16) ?
N4 C16 S1 . . 179.69(19) ?
C17 N5 Mn1 . . 172.85(16) ?
N5 C17 S2 . . 178.69(18) ?
O3 C18 N6 . . 125.08(19) ?
C18 N6 C19 . . 121.65(17) ?
C18 N6 C20 . . 121.00(17) ?
C19 N6 C20 . . 117.32(17) ?

loop_
_geom_bond_atom_site_label_1
_geom_bond_atom_site_label_2
_geom_bond_site_symmetry_2
_geom_bond_distance
_geom_bond_publ_flag
Mn1 N5 . 2.1987(17) ?
Mn1 N4 . 2.2094(17) ?
Mn1 N2 . 2.2734(15) ?
Mn1 O1 . 2.2776(14) ?
Mn1 O2 . 2.2883(13) ?
Mn1 N3 . 2.3256(15) ?
Mn1 N1 . 2.3315(15) ?
O1 C1 . 1.429(2) ?
C1 C2 . 1.534(3) ?
C2 N1 . 1.476(2) ?
C2 C4 . 1.521(3) ?
C2 C3 . 1.531(3) ?
N1 C5 . 1.270(2) ?
C5 C6 . 1.485(3) ?
C6 N2 . 1.338(2) ?
C6 C7 . 1.390(3) ?
C7 C8 . 1.390(3) ?
C8 C9 . 1.387(3) ?
C9 C10 . 1.394(3) ?
C10 N2 . 1.339(2) ?
C10 C11 . 1.481(3) ?
C11 N3 . 1.269(2) ?
N3 C12 . 1.477(2) ?
C12 C14 . 1.522(3) ?
C12 C15 . 1.528(3) ?
C12 C13 . 1.534(3) ?
C15 O2 . 1.434(2) ?
N4 C16 . 1.151(3) ?
C16 S1 . 1.640(2) ?
N5 C17 . 1.159(2) ?
C17 S2 . 1.637(2) ?
O3 C18 . 1.239(2) ?
C18 N6 . 1.322(3) ?
N6 C19 . 1.449(3) ?
N6 C20 . 1.463(3) ?

loop_
_geom_hbond_atom_site_label_D
_geom_hbond_atom_site_label_H
_geom_hbond_atom_site_label_A
_geom_hbond_site_symmetry_A
_geom_hbond_distance_DH
_geom_hbond_distance_HA
_geom_hbond_distance_DA
_geom_hbond_angle_DHA
O1 H1 O3 . 0.84 1.94 2.7021(19) 150.6
O2 H2 O3 . 0.84 1.91 2.7258(19) 164.6
